data_7013773
loop_
_publ_author_name
'Tamm, Matthias'
'Bannenberg, Thomas'
'Fr\"ohlich, Roland'
'Grimme, Stefan'
'Gerenkamp, Mareike'

_publ_section_title
;
 Mono- and dinuclear molybdenum complexes with sterically demanding
 cycloheptatrienyl ligands.
;
_journal_issue 3
_journal_name_full 'Dalton transactions (Cambridge, England : 2003)'
_journal_page_first 482
_journal_page_last 491
_journal_paper_doi 10.1039/b314347c
_journal_year 2004
_chemical_formula_sum 'C45 H64 Cl2 Mo2 O6'
_chemical_formula_weight 963.74
_chemical_name_systematic
;
?
;
_space_group_IT_number 4
_symmetry_cell_setting monoclinic
_symmetry_space_group_name_Hall 'P 2yb'
_symmetry_space_group_name_H-M 'P 1 21 1'
_atom_sites_solution_hydrogens geom
_atom_sites_solution_primary direct
_atom_sites_solution_secondary difmap
_audit_creation_method SHELXL-97
_cell_angle_alpha 90.00
_cell_angle_beta 92.09(1)
_cell_angle_gamma 90.00
_cell_formula_units_Z 2
_cell_length_a 10.313(1)
_cell_length_b 17.431(1)
_cell_length_c 12.472(1)
_cell_measurement_temperature 198(2)
_cell_volume 2240.5(3)
_computing_cell_refinement 'Collect (Nonius B.V., 1998)'
_computing_data_collection 'Collect (Nonius B.V., 1998)'
_computing_data_reduction 'Denzo-SMN (Otwinwoski & Minor, 1997)'
_computing_molecular_graphics 'Ortep-3 (Farrugia, 1999)'
_computing_publication_material 'SHELXL-97 (Sheldrick, 1997)'
_computing_structure_refinement 'SHELXL-97 (Sheldrick, 1997)'
_computing_structure_solution 'SHELXS-97 (Sheldrick, 1990)'
_diffrn_ambient_temperature 198(2)
_diffrn_measured_fraction_theta_full 1.000
_diffrn_measured_fraction_theta_max 1.000
_diffrn_measurement_device_type 'Nonius KappaCCD'
_diffrn_measurement_method '\w and \f scans'
_diffrn_radiation_monochromator graphite
_diffrn_radiation_source 'rotating anode Nonius FR591'
_diffrn_radiation_type MoK\a
_diffrn_radiation_wavelength 0.71073
_diffrn_reflns_av_R_equivalents 0.0581
_diffrn_reflns_av_sigmaI/netI 0.0960
_diffrn_reflns_limit_h_max 12
_diffrn_reflns_limit_h_min -12
_diffrn_reflns_limit_k_max 19
_diffrn_reflns_limit_k_min -20
_diffrn_reflns_limit_l_max 13
_diffrn_reflns_limit_l_min -14
_diffrn_reflns_number 11856
_diffrn_reflns_theta_full 25.00
_diffrn_reflns_theta_max 25.00
_diffrn_reflns_theta_min 1.63
_exptl_absorpt_coefficient_mu 0.724
_exptl_absorpt_correction_T_max 0.9647
_exptl_absorpt_correction_T_min 0.9311
_exptl_absorpt_correction_type empirical
_exptl_absorpt_process_details 'SORTAV (Blessing, 1995 & 1997)'
_exptl_crystal_colour red
_exptl_crystal_density_diffrn 1.429
_exptl_crystal_density_method 'not measured'
_exptl_crystal_description block
_exptl_crystal_F_000 1000
_exptl_crystal_size_max 0.10
_exptl_crystal_size_mid 0.08
_exptl_crystal_size_min 0.05
_refine_diff_density_max 1.565
_refine_diff_density_min -0.811
_refine_diff_density_rms 0.107
_refine_ls_abs_structure_details 'Flack H D (1983), Acta Cryst. A39, 876-881'
_refine_ls_abs_structure_Flack -0.02(6)
_refine_ls_extinction_method none
_refine_ls_goodness_of_fit_ref 1.021
_refine_ls_hydrogen_treatment 'refined as riding atoms'
_refine_ls_matrix_type full
_refine_ls_number_parameters 514
_refine_ls_number_reflns 7267
_refine_ls_number_restraints 1
_refine_ls_restrained_S_all 1.021
_refine_ls_R_factor_all 0.0878
_refine_ls_R_factor_gt 0.0639
_refine_ls_shift/su_max 0.001
_refine_ls_shift/su_mean 0.000
_refine_ls_structure_factor_coef Fsqd
_refine_ls_weighting_details 'calc w=1/[\s^2^(Fo^2^)+(0.0665P)^2^+4.2908P] where P=(Fo^2^+2Fc^2^)/3'
_refine_ls_weighting_scheme calc
_refine_ls_wR_factor_gt 0.1346
_refine_ls_wR_factor_ref 0.1480
_reflns_number_gt 5763
_reflns_number_total 7267
_reflns_threshold_expression >2sigma(I)
_cod_data_source_file b314347c.txt
_cod_data_source_block tam1605
_cod_original_sg_symbol_H-M P21
_cod_database_code 7013773

loop_
_symmetry_equiv_pos_as_xyz
'x, y, z'
'-x, y+1/2, -z'

loop_
_atom_site_label
_atom_site_type_symbol
_atom_site_fract_x
_atom_site_fract_y
_atom_site_fract_z
_atom_site_U_iso_or_equiv
_atom_site_adp_type
_atom_site_occupancy
_atom_site_symmetry_multiplicity
_atom_site_calc_flag
_atom_site_refinement_flags
_atom_site_disorder_assembly
_atom_site_disorder_group
Mo1A Mo 0.38392(6) 0.80876(4) 0.99000(6) 0.0338(2) Uani 1 1 d . . .
Mo1B Mo 0.38260(6) 0.62709(4) 1.51118(6) 0.0341(2) Uani 1 1 d . . .
C1A C 0.2437(7) 0.7277(5) 1.1102(7) 0.0288(19) Uani 1 1 d . . .
C2A C 0.1973(7) 0.8002(5) 1.0919(6) 0.0329(18) Uani 1 1 d . . .
H2A H 0.1122 0.8024 1.0603 0.040 Uiso 1 1 calc R . .
C3A C 0.2563(8) 0.8736(6) 1.1127(7) 0.035(2) Uani 1 1 d . . .
C4A C 0.3866(8) 0.8863(5) 1.1439(7) 0.033(2) Uani 1 1 d . . .
H4A H 0.4081 0.9379 1.1613 0.039 Uiso 1 1 calc R . .
C5A C 0.4939(8) 0.8320(5) 1.1537(6) 0.031(2) Uani 1 1 d . . .
C6A C 0.4760(8) 0.7544(5) 1.1477(7) 0.0310(19) Uani 1 1 d . . .
H6A H 0.5427 0.7253 1.1164 0.037 Uiso 1 1 calc R . .
C7A C 0.3588(7) 0.7098(5) 1.1864(6) 0.0259(18) Uani 1 1 d . . .
H7A H 0.3791 0.6542 1.1765 0.031 Uiso 1 1 calc R . .
C8A C 0.1615(8) 0.6598(5) 1.0628(7) 0.035(2) Uani 1 1 d . . .
C9A C 0.2385(9) 0.5846(6) 1.0667(9) 0.045(2) Uani 1 1 d . . .
H9A1 H 0.1880 0.5442 1.0298 0.067 Uiso 1 1 calc R . .
H9A2 H 0.2558 0.5697 1.1417 0.067 Uiso 1 1 calc R . .
H9A3 H 0.3209 0.5917 1.0313 0.067 Uiso 1 1 calc R . .
C10A C 0.0405(8) 0.6503(6) 1.1291(8) 0.045(2) Uani 1 1 d . . .
H10A H -0.0115 0.6972 1.1246 0.068 Uiso 1 1 calc R . .
H10B H 0.0668 0.6404 1.2042 0.068 Uiso 1 1 calc R . .
H10C H -0.0110 0.6070 1.1010 0.068 Uiso 1 1 calc R . .
C11A C 0.1183(10) 0.6732(7) 0.9464(8) 0.048(3) Uani 1 1 d . . .
H11A H 0.0623 0.6308 0.9217 0.072 Uiso 1 1 calc R . .
H11B H 0.1946 0.6758 0.9019 0.072 Uiso 1 1 calc R . .
H11C H 0.0701 0.7216 0.9405 0.072 Uiso 1 1 calc R . .
C12A C 0.1702(8) 0.9481(6) 1.0973(8) 0.040(2) Uani 1 1 d . . .
C13A C 0.2476(11) 1.0166(6) 1.0596(11) 0.069(3) Uani 1 1 d . . .
H13A H 0.1884 1.0590 1.0416 0.103 Uiso 1 1 calc R . .
H13B H 0.2952 1.0022 0.9961 0.103 Uiso 1 1 calc R . .
H13C H 0.3092 1.0327 1.1169 0.103 Uiso 1 1 calc R . .
C14A C 0.1148(12) 0.9707(7) 1.2044(10) 0.075(4) Uani 1 1 d . . .
H14A H 0.1860 0.9803 1.2569 0.112 Uiso 1 1 calc R . .
H14B H 0.0602 0.9290 1.2302 0.112 Uiso 1 1 calc R . .
H14C H 0.0625 1.0173 1.1952 0.112 Uiso 1 1 calc R . .
C15A C 0.0564(11) 0.9342(8) 1.0156(12) 0.079(4) Uani 1 1 d . . .
H15A H 0.0040 0.9810 1.0085 0.118 Uiso 1 1 calc R . .
H15B H 0.0024 0.8921 1.0407 0.118 Uiso 1 1 calc R . .
H15C H 0.0907 0.9209 0.9458 0.118 Uiso 1 1 calc R . .
C16A C 0.6299(8) 0.8669(6) 1.1788(8) 0.039(2) Uani 1 1 d . . .
C17A C 0.6387(10) 0.8783(7) 1.2985(8) 0.057(3) Uani 1 1 d . . .
H17A H 0.6268 0.8289 1.3344 0.085 Uiso 1 1 calc R . .
H17B H 0.5708 0.9140 1.3197 0.085 Uiso 1 1 calc R . .
H17C H 0.7240 0.8994 1.3194 0.085 Uiso 1 1 calc R . .
C18A C 0.7365(8) 0.8134(8) 1.1457(10) 0.069(3) Uani 1 1 d . . .
H18A H 0.8205 0.8331 1.1726 0.104 Uiso 1 1 calc R . .
H18B H 0.7361 0.8100 1.0673 0.104 Uiso 1 1 calc R . .
H18C H 0.7219 0.7623 1.1759 0.104 Uiso 1 1 calc R . .
C19A C 0.6516(10) 0.9456(7) 1.1259(9) 0.062(3) Uani 1 1 d . . .
H19A H 0.5806 0.9803 1.1433 0.092 Uiso 1 1 calc R . .
H19B H 0.6538 0.9393 1.0479 0.092 Uiso 1 1 calc R . .
H19C H 0.7342 0.9673 1.1529 0.092 Uiso 1 1 calc R . .
C20A C 0.2700(9) 0.8316(6) 0.8598(9) 0.049(3) Uani 1 1 d . . .
O20A O 0.2144(7) 0.8447(5) 0.7832(6) 0.075(2) Uani 1 1 d . . .
C21A C 0.4463(9) 0.7144(6) 0.9163(8) 0.049(2) Uani 1 1 d . . .
O21A O 0.4862(8) 0.6612(5) 0.8784(7) 0.073(2) Uani 1 1 d . . .
C22A C 0.5083(9) 0.8668(7) 0.9058(8) 0.048(3) Uani 1 1 d . . .
O22A O 0.5727(8) 0.9016(5) 0.8509(6) 0.066(2) Uani 1 1 d . . .
C1B C 0.2401(7) 0.7042(5) 1.3782(7) 0.030(2) Uani 1 1 d . . .
C2B C 0.1979(7) 0.6291(5) 1.3936(6) 0.0313(16) Uani 1 1 d . . .
H2B H 0.1118 0.6250 1.4178 0.038 Uiso 1 1 calc R . .
C3B C 0.2621(8) 0.5571(5) 1.3792(7) 0.035(2) Uani 1 1 d . . .
C4B C 0.3921(8) 0.5485(6) 1.3589(7) 0.033(2) Uani 1 1 d . . .
H4B H 0.4175 0.4973 1.3440 0.039 Uiso 1 1 calc R . .
C5B C 0.4952(7) 0.6035(5) 1.3566(7) 0.028(2) Uani 1 1 d . . .
C6B C 0.4729(7) 0.6819(5) 1.3603(7) 0.032(2) Uani 1 1 d . . .
H6B H 0.5367 0.7123 1.3972 0.039 Uiso 1 1 calc R . .
C7B C 0.3566(7) 0.7236(5) 1.3110(6) 0.0257(18) Uani 1 1 d . . .
H7B H 0.3737 0.7796 1.3221 0.031 Uiso 1 1 calc R . .
C8B C 0.1532(9) 0.7703(6) 1.4191(7) 0.035(2) Uani 1 1 d . . .
C9B C 0.2264(9) 0.8471(6) 1.4256(9) 0.048(3) Uani 1 1 d . . .
H9B1 H 0.1697 0.8866 1.4543 0.072 Uiso 1 1 calc R . .
H9B2 H 0.2523 0.8620 1.3537 0.072 Uiso 1 1 calc R . .
H9B3 H 0.3039 0.8415 1.4728 0.072 Uiso 1 1 calc R . .
C10B C 0.0368(8) 0.7799(5) 1.3403(8) 0.042(2) Uani 1 1 d . . .
H10D H -0.0153 0.7329 1.3392 0.064 Uiso 1 1 calc R . .
H10E H 0.0677 0.7900 1.2683 0.064 Uiso 1 1 calc R . .
H10F H -0.0166 0.8230 1.3630 0.064 Uiso 1 1 calc R . .
C11B C 0.0994(11) 0.7538(7) 1.5285(9) 0.057(3) Uani 1 1 d . . .
H11D H 0.0353 0.7931 1.5455 0.086 Uiso 1 1 calc R . .
H11E H 0.1703 0.7545 1.5830 0.086 Uiso 1 1 calc R . .
H11F H 0.0579 0.7032 1.5275 0.086 Uiso 1 1 calc R . .
C12B C 0.1754(8) 0.4826(6) 1.3903(7) 0.040(2) Uani 1 1 d . . .
C13B C 0.2552(10) 0.4109(6) 1.4066(10) 0.058(3) Uani 1 1 d . . .
H13D H 0.1988 0.3686 1.4277 0.087 Uiso 1 1 calc R . .
H13E H 0.3220 0.4197 1.4631 0.087 Uiso 1 1 calc R . .
H13F H 0.2966 0.3976 1.3396 0.087 Uiso 1 1 calc R . .
C14B C 0.0904(14) 0.4759(8) 1.2903(11) 0.098(5) Uani 1 1 d . . .
H14D H 0.1444 0.4657 1.2288 0.147 Uiso 1 1 calc R . .
H14E H 0.0427 0.5239 1.2785 0.147 Uiso 1 1 calc R . .
H14F H 0.0288 0.4336 1.2984 0.147 Uiso 1 1 calc R . .
C15B C 0.0911(13) 0.4863(8) 1.4879(11) 0.076(4) Uani 1 1 d . . .
H15D H 0.0358 0.4407 1.4897 0.114 Uiso 1 1 calc R . .
H15E H 0.0367 0.5324 1.4835 0.114 Uiso 1 1 calc R . .
H15F H 0.1467 0.4884 1.5533 0.114 Uiso 1 1 calc R . .
C16B C 0.6358(8) 0.5714(6) 1.3463(7) 0.037(2) Uani 1 1 d . . .
C17B C 0.6598(10) 0.4928(7) 1.3945(10) 0.060(3) Uani 1 1 d . . .
H17D H 0.7515 0.4791 1.3885 0.091 Uiso 1 1 calc R . .
H17E H 0.6056 0.4549 1.3560 0.091 Uiso 1 1 calc R . .
H17F H 0.6380 0.4934 1.4703 0.091 Uiso 1 1 calc R . .
C18B C 0.7381(8) 0.6252(8) 1.3963(9) 0.064(3) Uani 1 1 d . . .
H18D H 0.7173 0.6360 1.4708 0.096 Uiso 1 1 calc R . .
H18E H 0.7390 0.6733 1.3556 0.096 Uiso 1 1 calc R . .
H18F H 0.8237 0.6009 1.3945 0.096 Uiso 1 1 calc R . .
C19B C 0.6561(10) 0.5641(6) 1.2256(8) 0.057(3) Uani 1 1 d . . .
H19D H 0.7363 0.5357 1.2139 0.086 Uiso 1 1 calc R . .
H19E H 0.6623 0.6154 1.1940 0.086 Uiso 1 1 calc R . .
H19F H 0.5825 0.5366 1.1917 0.086 Uiso 1 1 calc R . .
C20B C 0.2687(10) 0.6060(6) 1.6346(9) 0.054(3) Uani 1 1 d . . .
O20B O 0.2097(8) 0.5924(5) 1.7088(6) 0.077(2) Uani 1 1 d . . .
C21B C 0.4415(8) 0.7211(7) 1.5869(7) 0.046(2) Uani 1 1 d . . .
O21B O 0.4788(8) 0.7765(5) 1.6282(6) 0.069(2) Uani 1 1 d . . .
C22B C 0.5103(10) 0.5753(7) 1.6035(9) 0.054(3) Uani 1 1 d . . .
O22B O 0.5802(7) 0.5450(5) 1.6659(6) 0.065(2) Uani 1 1 d . . .
C23 C 0.7578(14) 0.7195(14) 0.7700(16) 0.162(11) Uani 1 1 d . . .
H23A H 0.7006 0.7530 0.7250 0.195 Uiso 1 1 calc R . .
H23B H 0.7030 0.6785 0.7994 0.195 Uiso 1 1 calc R . .
Cl1 Cl 0.8636(7) 0.6795(5) 0.6926(5) 0.178(3) Uani 1 1 d . . .
Cl2 Cl 0.8158(8) 0.7689(7) 0.8671(7) 0.319(8) Uani 1 1 d . . .

loop_
_atom_site_aniso_label
_atom_site_aniso_U_11
_atom_site_aniso_U_22
_atom_site_aniso_U_33
_atom_site_aniso_U_23
_atom_site_aniso_U_13
_atom_site_aniso_U_12
Mo1A 0.0311(4) 0.0326(5) 0.0375(4) 0.0039(4) -0.0020(3) 0.0003(4)
Mo1B 0.0332(4) 0.0308(5) 0.0381(4) 0.0052(4) -0.0014(3) -0.0007(4)
C1A 0.025(4) 0.016(5) 0.044(5) -0.006(4) -0.001(3) -0.001(3)
C2A 0.031(4) 0.029(5) 0.038(4) -0.003(4) -0.006(3) 0.000(4)
C3A 0.030(5) 0.035(6) 0.039(5) -0.001(4) -0.002(4) 0.008(4)
C4A 0.034(5) 0.023(5) 0.040(5) 0.007(4) -0.003(4) 0.002(4)
C5A 0.036(5) 0.030(6) 0.027(5) 0.003(4) -0.003(3) -0.002(4)
C6A 0.030(4) 0.026(5) 0.037(5) 0.002(4) -0.001(3) 0.004(4)
C7A 0.023(4) 0.012(4) 0.042(5) 0.004(3) -0.005(3) 0.002(3)
C8A 0.029(5) 0.035(6) 0.040(5) -0.009(4) -0.002(4) -0.009(4)
C9A 0.036(5) 0.028(6) 0.070(7) -0.015(5) -0.003(4) 0.000(4)
C10A 0.038(5) 0.040(7) 0.057(6) -0.005(4) -0.007(4) -0.008(4)
C11A 0.046(6) 0.056(7) 0.041(6) -0.007(5) -0.011(4) -0.003(5)
C12A 0.043(5) 0.027(5) 0.048(6) 0.005(4) -0.010(4) 0.004(4)
C13A 0.070(7) 0.031(7) 0.105(10) 0.022(6) -0.018(6) 0.004(5)
C14A 0.105(9) 0.045(8) 0.077(8) 0.018(6) 0.033(7) 0.045(7)
C15A 0.060(8) 0.049(8) 0.125(11) 0.014(7) -0.040(7) 0.018(7)
C16A 0.027(5) 0.037(6) 0.053(6) 0.003(4) -0.004(4) -0.010(4)
C17A 0.057(6) 0.054(7) 0.058(7) -0.001(5) -0.015(5) -0.036(5)
C18A 0.031(5) 0.059(8) 0.118(9) -0.001(8) 0.002(5) -0.014(6)
C19A 0.047(6) 0.063(8) 0.073(7) 0.027(6) -0.021(5) -0.022(6)
C20A 0.042(5) 0.051(8) 0.054(7) 0.013(5) 0.001(5) -0.003(5)
O20A 0.069(5) 0.099(7) 0.056(5) 0.019(4) -0.026(4) 0.003(4)
C21A 0.041(6) 0.041(7) 0.065(7) -0.003(5) 0.011(5) -0.002(5)
O21A 0.075(5) 0.051(6) 0.093(6) -0.015(4) 0.021(4) 0.003(4)
C22A 0.040(5) 0.055(7) 0.048(6) 0.007(5) 0.004(4) 0.002(5)
O22A 0.069(5) 0.073(6) 0.057(5) 0.021(4) 0.014(4) -0.018(5)
C1B 0.023(4) 0.027(5) 0.041(5) -0.002(4) -0.005(3) 0.002(3)
C2B 0.030(4) 0.025(5) 0.039(4) -0.003(4) 0.004(3) 0.003(4)
C3B 0.037(5) 0.024(5) 0.042(5) 0.004(4) -0.008(4) -0.002(4)
C4B 0.035(5) 0.033(6) 0.029(5) -0.005(4) -0.003(4) -0.001(4)
C5B 0.026(4) 0.019(5) 0.039(5) 0.004(3) -0.002(3) 0.002(3)
C6B 0.023(4) 0.027(5) 0.046(5) 0.001(4) -0.005(3) -0.001(4)
C7B 0.019(4) 0.017(4) 0.040(5) 0.001(3) -0.009(3) -0.003(3)
C8B 0.034(5) 0.030(5) 0.041(5) -0.014(4) 0.004(4) -0.001(4)
C9B 0.044(5) 0.027(6) 0.074(7) -0.021(5) -0.004(5) 0.001(4)
C10B 0.035(5) 0.029(6) 0.063(6) 0.001(4) -0.006(4) 0.011(4)
C11B 0.066(7) 0.050(8) 0.057(7) -0.010(6) 0.014(5) 0.015(6)
C12B 0.039(5) 0.033(6) 0.048(6) 0.010(4) -0.002(4) -0.010(4)
C13B 0.058(6) 0.024(6) 0.094(9) 0.012(5) 0.017(6) -0.002(5)
C14B 0.125(11) 0.054(9) 0.110(11) 0.038(8) -0.071(9) -0.058(8)
C15B 0.076(8) 0.031(7) 0.125(12) 0.019(7) 0.042(8) 0.002(6)
C16B 0.030(5) 0.033(6) 0.048(6) 0.012(4) -0.003(4) 0.009(4)
C17B 0.050(6) 0.043(7) 0.089(9) 0.013(6) 0.007(5) 0.023(5)
C18B 0.018(4) 0.057(7) 0.117(9) -0.005(8) -0.007(4) 0.001(5)
C19B 0.051(6) 0.045(7) 0.078(8) 0.022(5) 0.013(5) 0.025(5)
C20B 0.052(6) 0.046(8) 0.062(7) 0.013(5) -0.002(5) -0.002(5)
O20B 0.077(5) 0.103(7) 0.052(5) 0.021(4) 0.024(4) 0.001(4)
C21B 0.038(5) 0.057(7) 0.042(6) -0.006(5) -0.007(4) -0.001(5)
O21B 0.082(5) 0.045(5) 0.077(5) -0.022(4) -0.025(4) -0.002(4)
C22B 0.046(6) 0.055(8) 0.060(7) 0.008(6) -0.009(5) -0.011(5)
O22B 0.051(4) 0.073(6) 0.071(5) 0.033(4) -0.018(4) 0.004(4)
C23 0.069(9) 0.25(3) 0.167(18) 0.164(19) 0.018(10) 0.035(13)
Cl1 0.200(6) 0.229(7) 0.109(4) -0.024(4) 0.054(4) -0.067(5)
Cl2 0.244(8) 0.472(17) 0.232(8) -0.201(10) -0.137(7) 0.255(11)

loop_
_atom_type_symbol
_atom_type_description
_atom_type_scat_dispersion_real
_atom_type_scat_dispersion_imag
_atom_type_scat_source
C C 0.0033 0.0016 'International Tables Vol C Tables 4.2.6.8 and 6.1.1.4'
H H 0.0000 0.0000 'International Tables Vol C Tables 4.2.6.8 and 6.1.1.4'
O O 0.0106 0.0060 'International Tables Vol C Tables 4.2.6.8 and 6.1.1.4'
Mo Mo -1.6832 0.6857 'International Tables Vol C Tables 4.2.6.8 and 6.1.1.4'
Cl Cl 0.1484 0.1585 'International Tables Vol C Tables 4.2.6.8 and 6.1.1.4'

loop_
_geom_angle_atom_site_label_1
_geom_angle_atom_site_label_2
_geom_angle_atom_site_label_3
_geom_angle
_geom_angle_site_symmetry_1
_geom_angle_site_symmetry_3
_geom_angle_publ_flag
C22A Mo1A C21A 87.2(5) . . ?
C22A Mo1A C20A 80.8(4) . . ?
C21A Mo1A C20A 88.9(4) . . ?
C22A Mo1A C5A 94.1(4) . . ?
C21A Mo1A C5A 112.9(4) . . ?
C20A Mo1A C5A 157.5(4) . . ?
C22A Mo1A C3A 119.5(4) . . ?
C21A Mo1A C3A 153.3(4) . . ?
C20A Mo1A C3A 96.1(4) . . ?
C5A Mo1A C3A 67.2(3) . . ?
C22A Mo1A C4A 98.7(4) . . ?
C21A Mo1A C4A 148.7(4) . . ?
C20A Mo1A C4A 122.4(4) . . ?
C5A Mo1A C4A 36.3(3) . . ?
C3A Mo1A C4A 34.8(3) . . ?
C22A Mo1A C6A 113.7(4) . . ?
C21A Mo1A C6A 85.7(4) . . ?
C20A Mo1A C6A 164.2(4) . . ?
C5A Mo1A C6A 33.9(3) . . ?
C3A Mo1A C6A 82.4(3) . . ?
C4A Mo1A C6A 63.6(3) . . ?
C22A Mo1A C2A 152.2(4) . . ?
C21A Mo1A C2A 118.7(4) . . ?
C20A Mo1A C2A 89.1(3) . . ?
C5A Mo1A C2A 85.4(3) . . ?
C3A Mo1A C2A 35.6(3) . . ?
C4A Mo1A C2A 65.1(3) . . ?
C6A Mo1A C2A 80.5(3) . . ?
C22A Mo1A C1A 173.9(3) . . ?
C21A Mo1A C1A 90.7(3) . . ?
C20A Mo1A C1A 105.0(3) . . ?
C5A Mo1A C1A 81.3(3) . . ?
C3A Mo1A C1A 62.6(3) . . ?
C4A Mo1A C1A 80.1(3) . . ?
C6A Mo1A C1A 60.3(3) . . ?
C2A Mo1A C1A 32.1(3) . . ?
C22B Mo1B C21B 84.9(5) . . ?
C22B Mo1B C20B 82.1(4) . . ?
C21B Mo1B C20B 87.9(4) . . ?
C22B Mo1B C5B 93.5(4) . . ?
C21B Mo1B C5B 112.9(3) . . ?
C20B Mo1B C5B 158.4(4) . . ?
C22B Mo1B C6B 112.7(4) . . ?
C21B Mo1B C6B 85.5(4) . . ?
C20B Mo1B C6B 163.0(4) . . ?
C5B Mo1B C6B 34.7(3) . . ?
C22B Mo1B C4B 99.3(4) . . ?
C21B Mo1B C4B 148.2(4) . . ?
C20B Mo1B C4B 123.9(4) . . ?
C5B Mo1B C4B 35.7(3) . . ?
C6B Mo1B C4B 63.7(3) . . ?
C22B Mo1B C3B 120.1(4) . . ?
C21B Mo1B C3B 154.8(4) . . ?
C20B Mo1B C3B 97.6(4) . . ?
C5B Mo1B C3B 66.2(3) . . ?
C6B Mo1B C3B 82.2(3) . . ?
C4B Mo1B C3B 34.1(3) . . ?
C22B Mo1B C2B 152.9(4) . . ?
C21B Mo1B C2B 120.7(4) . . ?
C20B Mo1B C2B 89.9(3) . . ?
C5B Mo1B C2B 84.5(3) . . ?
C6B Mo1B C2B 80.2(3) . . ?
C4B Mo1B C2B 64.1(3) . . ?
C3B Mo1B C2B 35.3(3) . . ?
C22B Mo1B C1B 172.3(4) . . ?
C21B Mo1B C1B 91.9(3) . . ?
C20B Mo1B C1B 104.8(4) . . ?
C5B Mo1B C1B 81.2(3) . . ?
C6B Mo1B C1B 59.9(3) . . ?
C4B Mo1B C1B 79.7(3) . . ?
C3B Mo1B C1B 62.9(3) . . ?
C2B Mo1B C1B 32.6(3) . . ?
C2A C1A C7A 123.5(7) . . ?
C2A C1A C8A 117.1(7) . . ?
C7A C1A C8A 118.8(7) . . ?
C2A C1A Mo1A 65.9(5) . . ?
C7A C1A Mo1A 92.0(5) . . ?
C8A C1A Mo1A 120.6(5) . . ?
C1A C2A C3A 130.5(7) . . ?
C1A C2A Mo1A 82.0(5) . . ?
C3A C2A Mo1A 72.0(5) . . ?
C4A C3A C2A 125.8(8) . . ?
C4A C3A C12A 115.6(8) . . ?
C2A C3A C12A 118.5(7) . . ?
C4A C3A Mo1A 72.7(5) . . ?
C2A C3A Mo1A 72.3(5) . . ?
C12A C3A Mo1A 130.0(6) . . ?
C3A C4A C5A 129.6(9) . . ?
C3A C4A Mo1A 72.5(5) . . ?
C5A C4A Mo1A 71.4(5) . . ?
C6A C5A C4A 122.5(8) . . ?
C6A C5A C16A 121.3(8) . . ?
C4A C5A C16A 116.1(7) . . ?
C6A C5A Mo1A 73.7(5) . . ?
C4A C5A Mo1A 72.3(5) . . ?
C16A C5A Mo1A 130.7(6) . . ?
C5A C6A C7A 126.3(8) . . ?
C5A C6A Mo1A 72.3(5) . . ?
C7A C6A Mo1A 99.8(5) . . ?
C1A C7A C6A 107.7(7) . . ?
C1A C7A C7B 123.0(6) . . ?
C6A C7A C7B 105.9(6) . . ?
C11A C8A C10A 108.4(7) . . ?
C11A C8A C9A 107.2(8) . . ?
C10A C8A C9A 108.7(8) . . ?
C11A C8A C1A 112.5(8) . . ?
C10A C8A C1A 108.7(7) . . ?
C9A C8A C1A 111.3(7) . . ?
C13A C12A C14A 106.7(10) . . ?
C13A C12A C15A 108.3(9) . . ?
C14A C12A C15A 108.6(9) . . ?
C13A C12A C3A 112.5(8) . . ?
C14A C12A C3A 109.4(8) . . ?
C15A C12A C3A 111.2(8) . . ?
C17A C16A C18A 109.5(9) . . ?
C17A C16A C19A 107.6(9) . . ?
C18A C16A C19A 108.3(9) . . ?
C17A C16A C5A 105.8(7) . . ?
C18A C16A C5A 111.4(8) . . ?
C19A C16A C5A 114.0(7) . . ?
O20A C20A Mo1A 175.0(9) . . ?
O21A C21A Mo1A 176.7(9) . . ?
O22A C22A Mo1A 174.5(9) . . ?
C2B C1B C7B 122.6(7) . . ?
C2B C1B C8B 117.6(7) . . ?
C7B C1B C8B 119.3(8) . . ?
C2B C1B Mo1B 66.0(4) . . ?
C7B C1B Mo1B 91.6(4) . . ?
C8B C1B Mo1B 120.1(6) . . ?
C1B C2B C3B 131.0(7) . . ?
C1B C2B Mo1B 81.4(5) . . ?
C3B C2B Mo1B 72.5(4) . . ?
C4B C3B C2B 125.0(9) . . ?
C4B C3B C12B 118.8(8) . . ?
C2B C3B C12B 116.2(8) . . ?
C4B C3B Mo1B 72.2(5) . . ?
C2B C3B Mo1B 72.2(5) . . ?
C12B C3B Mo1B 130.2(6) . . ?
C3B C4B C5B 131.1(9) . . ?
C3B C4B Mo1B 73.7(5) . . ?
C5B C4B Mo1B 71.3(5) . . ?
C6B C5B C4B 122.3(8) . . ?
C6B C5B C16B 120.7(7) . . ?
C4B C5B C16B 117.0(7) . . ?
C6B C5B Mo1B 73.1(5) . . ?
C4B C5B Mo1B 73.0(5) . . ?
C16B C5B Mo1B 128.6(6) . . ?
C5B C6B C7B 126.1(8) . . ?
C5B C6B Mo1B 72.2(5) . . ?
C7B C6B Mo1B 101.0(5) . . ?
C6B C7B C1B 107.3(7) . . ?
C6B C7B C7A 106.7(6) . . ?
C1B C7B C7A 123.3(6) . . ?
C11B C8B C10B 107.0(8) . . ?
C11B C8B C9B 108.2(8) . . ?
C10B C8B C9B 108.1(8) . . ?
C11B C8B C1B 112.8(8) . . ?
C10B C8B C1B 108.5(7) . . ?
C9B C8B C1B 112.0(7) . . ?
C13B C12B C14B 110.3(10) . . ?
C13B C12B C15B 104.6(9) . . ?
C14B C12B C15B 109.5(10) . . ?
C13B C12B C3B 112.6(7) . . ?
C14B C12B C3B 107.7(8) . . ?
C15B C12B C3B 112.0(9) . . ?
C17B C16B C18B 107.1(8) . . ?
C17B C16B C19B 106.8(8) . . ?
C18B C16B C19B 109.6(8) . . ?
C17B C16B C5B 115.5(8) . . ?
C18B C16B C5B 112.0(8) . . ?
C19B C16B C5B 105.6(7) . . ?
O20B C20B Mo1B 176.0(9) . . ?
O21B C21B Mo1B 177.5(9) . . ?
O22B C22B Mo1B 174.4(10) . . ?
Cl2 C23 Cl1 116.1(10) . . ?

loop_
_geom_bond_atom_site_label_1
_geom_bond_atom_site_label_2
_geom_bond_distance
_geom_bond_site_symmetry_2
_geom_bond_publ_flag
Mo1A C22A 1.966(10) . ?
Mo1A C21A 2.002(11) . ?
Mo1A C20A 2.009(10) . ?
Mo1A C5A 2.334(8) . ?
Mo1A C3A 2.345(9) . ?
Mo1A C4A 2.347(10) . ?
Mo1A C6A 2.352(8) . ?
Mo1A C2A 2.349(8) . ?
Mo1A C1A 2.549(9) . ?
Mo1B C22B 1.940(11) . ?
Mo1B C21B 1.976(11) . ?
Mo1B C20B 2.004(11) . ?
Mo1B C5B 2.324(8) . ?
Mo1B C6B 2.335(8) . ?
Mo1B C4B 2.347(9) . ?
Mo1B C3B 2.365(9) . ?
Mo1B C2B 2.362(7) . ?
Mo1B C1B 2.557(8) . ?
C1A C2A 1.369(12) . ?
C1A C7A 1.525(11) . ?
C1A C8A 1.559(11) . ?
C2A C3A 1.436(13) . ?
C3A C4A 1.403(12) . ?
C3A C12A 1.581(13) . ?
C4A C5A 1.458(12) . ?
C5A C6A 1.367(12) . ?
C5A C16A 1.551(12) . ?
C6A C7A 1.530(11) . ?
C7A C7B 1.573(11) . ?
C8A C11A 1.521(13) . ?
C8A C10A 1.531(12) . ?
C8A C9A 1.533(13) . ?
C12A C13A 1.520(14) . ?
C12A C14A 1.524(14) . ?
C12A C15A 1.544(14) . ?
C16A C17A 1.506(14) . ?
C16A C18A 1.510(15) . ?
C16A C19A 1.542(14) . ?
C20A O20A 1.120(11) . ?
C21A O21A 1.126(12) . ?
C22A O22A 1.146(11) . ?
C1B C2B 1.395(13) . ?
C1B C7B 1.528(11) . ?
C1B C8B 1.556(12) . ?
C2B C3B 1.434(13) . ?
C3B C4B 1.381(12) . ?
C3B C12B 1.586(13) . ?
C4B C5B 1.433(12) . ?
C5B C6B 1.388(12) . ?
C5B C16B 1.564(11) . ?
C6B C7B 1.514(11) . ?
C8B C11B 1.519(15) . ?
C8B C10B 1.533(12) . ?
C8B C9B 1.537(13) . ?
C12B C13B 1.506(14) . ?
C12B C14B 1.503(14) . ?
C12B C15B 1.522(14) . ?
C16B C17B 1.513(14) . ?
C16B C18B 1.528(14) . ?
C16B C19B 1.533(13) . ?
C20B O20B 1.151(12) . ?
C21B O21B 1.153(12) . ?
C22B O22B 1.168(12) . ?
C23 Cl2 1.59(3) . ?
C23 Cl1 1.64(2) . ?

loop_
_geom_torsion_atom_site_label_1
_geom_torsion_atom_site_label_2
_geom_torsion_atom_site_label_3
_geom_torsion_atom_site_label_4
_geom_torsion
_geom_torsion_site_symmetry_1
_geom_torsion_site_symmetry_2
_geom_torsion_site_symmetry_3
_geom_torsion_site_symmetry_4
_geom_torsion_publ_flag
C22A Mo1A C1A C2A 138(3) . . . . ?
C21A Mo1A C1A C2A -151.8(5) . . . . ?
C20A Mo1A C1A C2A -62.8(6) . . . . ?
C5A Mo1A C1A C2A 95.1(5) . . . . ?
C3A Mo1A C1A C2A 26.4(4) . . . . ?
C4A Mo1A C1A C2A 58.3(5) . . . . ?
C6A Mo1A C1A C2A 123.5(6) . . . . ?
C22A Mo1A C1A C7A 12(4) . . . . ?
C21A Mo1A C1A C7A 82.0(5) . . . . ?
C20A Mo1A C1A C7A 171.1(5) . . . . ?
C5A Mo1A C1A C7A -31.1(5) . . . . ?
C3A Mo1A C1A C7A -99.8(5) . . . . ?
C4A Mo1A C1A C7A -67.8(5) . . . . ?
C6A Mo1A C1A C7A -2.6(5) . . . . ?
C2A Mo1A C1A C7A -126.2(7) . . . . ?
C22A Mo1A C1A C8A -114(3) . . . . ?
C21A Mo1A C1A C8A -43.5(7) . . . . ?
C20A Mo1A C1A C8A 45.6(7) . . . . ?
C5A Mo1A C1A C8A -156.6(7) . . . . ?
C3A Mo1A C1A C8A 134.7(7) . . . . ?
C4A Mo1A C1A C8A 166.7(7) . . . . ?
C6A Mo1A C1A C8A -128.1(7) . . . . ?
C2A Mo1A C1A C8A 108.3(8) . . . . ?
C7A C1A C2A C3A 17.5(13) . . . . ?
C8A C1A C2A C3A -171.4(8) . . . . ?
Mo1A C1A C2A C3A -58.0(8) . . . . ?
C7A C1A C2A Mo1A 75.5(8) . . . . ?
C8A C1A C2A Mo1A -113.4(7) . . . . ?
C22A Mo1A C2A C1A -171.2(7) . . . . ?
C21A Mo1A C2A C1A 32.6(6) . . . . ?
C20A Mo1A C2A C1A 120.8(6) . . . . ?
C5A Mo1A C2A C1A -81.1(5) . . . . ?
C3A Mo1A C2A C1A -137.4(7) . . . . ?
C4A Mo1A C2A C1A -112.5(5) . . . . ?
C6A Mo1A C2A C1A -47.2(5) . . . . ?
C22A Mo1A C2A C3A -33.8(9) . . . . ?
C21A Mo1A C2A C3A 170.0(5) . . . . ?
C20A Mo1A C2A C3A -101.9(5) . . . . ?
C5A Mo1A C2A C3A 56.3(5) . . . . ?
C4A Mo1A C2A C3A 24.9(5) . . . . ?
C6A Mo1A C2A C3A 90.1(5) . . . . ?
C1A Mo1A C2A C3A 137.4(7) . . . . ?
C1A C2A C3A C4A 9.9(14) . . . . ?
Mo1A C2A C3A C4A -52.0(8) . . . . ?
C1A C2A C3A C12A -171.5(9) . . . . ?
Mo1A C2A C3A C12A 126.5(8) . . . . ?
C1A C2A C3A Mo1A 61.9(8) . . . . ?
C22A Mo1A C3A C4A -59.4(6) . . . . ?
C21A Mo1A C3A C4A 118.1(8) . . . . ?
C20A Mo1A C3A C4A -142.3(6) . . . . ?
C5A Mo1A C3A C4A 22.1(5) . . . . ?
C6A Mo1A C3A C4A 53.6(5) . . . . ?
C2A Mo1A C3A C4A 138.0(8) . . . . ?
C1A Mo1A C3A C4A 114.0(6) . . . . ?
C22A Mo1A C3A C2A 162.6(5) . . . . ?
C21A Mo1A C3A C2A -19.9(10) . . . . ?
C20A Mo1A C3A C2A 79.8(5) . . . . ?
C5A Mo1A C3A C2A -115.9(5) . . . . ?
C4A Mo1A C3A C2A -138.0(8) . . . . ?
C6A Mo1A C3A C2A -84.3(5) . . . . ?
C1A Mo1A C3A C2A -23.9(4) . . . . ?
C22A Mo1A C3A C12A 49.8(9) . . . . ?
C21A Mo1A C3A C12A -132.7(9) . . . . ?
C20A Mo1A C3A C12A -33.0(8) . . . . ?
C5A Mo1A C3A C12A 131.3(8) . . . . ?
C4A Mo1A C3A C12A 109.2(10) . . . . ?
C6A Mo1A C3A C12A 162.9(8) . . . . ?
C2A Mo1A C3A C12A -112.8(9) . . . . ?
C1A Mo1A C3A C12A -136.7(9) . . . . ?
C2A C3A C4A C5A 5.9(15) . . . . ?
C12A C3A C4A C5A -172.7(8) . . . . ?
Mo1A C3A C4A C5A -46.0(9) . . . . ?
C2A C3A C4A Mo1A 51.9(8) . . . . ?
C12A C3A C4A Mo1A -126.7(7) . . . . ?
C22A Mo1A C4A C3A 130.7(6) . . . . ?
C21A Mo1A C4A C3A -130.3(7) . . . . ?
C20A Mo1A C4A C3A 46.1(7) . . . . ?
C5A Mo1A C4A C3A -144.2(8) . . . . ?
C6A Mo1A C4A C3A -117.0(6) . . . . ?
C2A Mo1A C4A C3A -25.5(5) . . . . ?
C1A Mo1A C4A C3A -55.4(5) . . . . ?
C22A Mo1A C4A C5A -85.1(5) . . . . ?
C21A Mo1A C4A C5A 13.9(9) . . . . ?
C20A Mo1A C4A C5A -169.7(5) . . . . ?
C3A Mo1A C4A C5A 144.2(8) . . . . ?
C6A Mo1A C4A C5A 27.1(5) . . . . ?
C2A Mo1A C4A C5A 118.7(5) . . . . ?
C1A Mo1A C4A C5A 88.8(5) . . . . ?
C3A C4A C5A C6A -10.2(15) . . . . ?
Mo1A C4A C5A C6A -56.5(8) . . . . ?
C3A C4A C5A C16A 173.6(8) . . . . ?
Mo1A C4A C5A C16A 127.3(7) . . . . ?
C3A C4A C5A Mo1A 46.4(9) . . . . ?
C22A Mo1A C5A C6A -128.0(6) . . . . ?
C21A Mo1A C5A C6A -39.3(6) . . . . ?
C20A Mo1A C5A C6A 156.1(8) . . . . ?
C3A Mo1A C5A C6A 111.7(6) . . . . ?
C4A Mo1A C5A C6A 132.9(8) . . . . ?
C2A Mo1A C5A C6A 79.9(5) . . . . ?
C1A Mo1A C5A C6A 47.8(5) . . . . ?
C22A Mo1A C5A C4A 99.1(5) . . . . ?
C21A Mo1A C5A C4A -172.2(5) . . . . ?
C20A Mo1A C5A C4A 23.2(11) . . . . ?
C3A Mo1A C5A C4A -21.2(5) . . . . ?
C6A Mo1A C5A C4A -132.9(8) . . . . ?
C2A Mo1A C5A C4A -53.0(5) . . . . ?
C1A Mo1A C5A C4A -85.1(5) . . . . ?
C22A Mo1A C5A C16A -10.5(9) . . . . ?
C21A Mo1A C5A C16A 78.2(9) . . . . ?
C20A Mo1A C5A C16A -86.3(11) . . . . ?
C3A Mo1A C5A C16A -130.8(9) . . . . ?
C4A Mo1A C5A C16A -109.6(10) . . . . ?
C6A Mo1A C5A C16A 117.5(10) . . . . ?
C2A Mo1A C5A C16A -162.5(8) . . . . ?
C1A Mo1A C5A C16A 165.4(8) . . . . ?
C4A C5A C6A C7A -33.4(13) . . . . ?
C16A C5A C6A C7A 142.6(8) . . . . ?
Mo1A C5A C6A C7A -89.3(8) . . . . ?
C4A C5A C6A Mo1A 55.9(8) . . . . ?
C16A C5A C6A Mo1A -128.1(8) . . . . ?
C22A Mo1A C6A C5A 59.2(7) . . . . ?
C21A Mo1A C6A C5A 144.2(6) . . . . ?
C20A Mo1A C6A C5A -145.4(12) . . . . ?
C3A Mo1A C6A C5A -59.8(5) . . . . ?
C4A Mo1A C6A C5A -28.9(5) . . . . ?
C2A Mo1A C6A C5A -95.8(5) . . . . ?
C1A Mo1A C6A C5A -122.5(6) . . . . ?
C22A Mo1A C6A C7A -175.7(6) . . . . ?
C21A Mo1A C6A C7A -90.6(6) . . . . ?
C20A Mo1A C6A C7A -20.2(16) . . . . ?
C5A Mo1A C6A C7A 125.2(8) . . . . ?
C3A Mo1A C6A C7A 65.4(5) . . . . ?
C4A Mo1A C6A C7A 96.2(5) . . . . ?
C2A Mo1A C6A C7A 29.4(5) . . . . ?
C1A Mo1A C6A C7A 2.7(5) . . . . ?
C2A C1A C7A C6A -58.5(10) . . . . ?
C8A C1A C7A C6A 130.6(8) . . . . ?
Mo1A C1A C7A C6A 3.7(6) . . . . ?
C2A C1A C7A C7B 65.0(11) . . . . ?
C8A C1A C7A C7B -105.9(9) . . . . ?
Mo1A C1A C7A C7B 127.1(6) . . . . ?
C5A C6A C7A C1A 71.1(10) . . . . ?
Mo1A C6A C7A C1A -4.1(7) . . . . ?
C5A C6A C7A C7B -62.2(10) . . . . ?
Mo1A C6A C7A C7B -137.4(5) . . . . ?
C2A C1A C8A C11A 46.7(10) . . . . ?
C7A C1A C8A C11A -141.8(8) . . . . ?
Mo1A C1A C8A C11A -30.0(9) . . . . ?
C2A C1A C8A C10A -73.4(10) . . . . ?
C7A C1A C8A C10A 98.1(9) . . . . ?
Mo1A C1A C8A C10A -150.0(6) . . . . ?
C2A C1A C8A C9A 167.0(8) . . . . ?
C7A C1A C8A C9A -21.5(11) . . . . ?
Mo1A C1A C8A C9A 90.3(8) . . . . ?
C4A C3A C12A C13A 31.2(12) . . . . ?
C2A C3A C12A C13A -147.5(9) . . . . ?
Mo1A C3A C12A C13A -57.2(11) . . . . ?
C4A C3A C12A C14A -87.2(10) . . . . ?
C2A C3A C12A C14A 94.1(10) . . . . ?
Mo1A C3A C12A C14A -175.5(8) . . . . ?
C4A C3A C12A C15A 152.9(9) . . . . ?
C2A C3A C12A C15A -25.8(12) . . . . ?
Mo1A C3A C12A C15A 64.5(11) . . . . ?
C6A C5A C16A C17A -93.2(11) . . . . ?
C4A C5A C16A C17A 83.0(10) . . . . ?
Mo1A C5A C16A C17A 171.6(7) . . . . ?
C6A C5A C16A C18A 25.7(12) . . . . ?
C4A C5A C16A C18A -158.0(8) . . . . ?
Mo1A C5A C16A C18A -69.4(11) . . . . ?
C6A C5A C16A C19A 148.7(10) . . . . ?
C4A C5A C16A C19A -35.1(12) . . . . ?
Mo1A C5A C16A C19A 53.5(12) . . . . ?
C22A Mo1A C20A O20A 26(12) . . . . ?
C21A Mo1A C20A O20A -61(12) . . . . ?
C5A Mo1A C20A O20A 105(12) . . . . ?
C3A Mo1A C20A O20A 145(12) . . . . ?
C4A Mo1A C20A O20A 121(12) . . . . ?
C6A Mo1A C20A O20A -131(11) . . . . ?
C2A Mo1A C20A O20A 180(100) . . . . ?
C1A Mo1A C20A O20A -152(12) . . . . ?
C22A Mo1A C21A O21A 83(17) . . . . ?
C20A Mo1A C21A O21A 164(17) . . . . ?
C5A Mo1A C21A O21A -10(17) . . . . ?
C3A Mo1A C21A O21A -94(16) . . . . ?
C4A Mo1A C21A O21A -19(17) . . . . ?
C6A Mo1A C21A O21A -31(17) . . . . ?
C2A Mo1A C21A O21A -107(17) . . . . ?
C1A Mo1A C21A O21A -91(17) . . . . ?
C21A Mo1A C22A O22A 94(11) . . . . ?
C20A Mo1A C22A O22A 5(11) . . . . ?
C5A Mo1A C22A O22A -153(11) . . . . ?
C3A Mo1A C22A O22A -87(11) . . . . ?
C4A Mo1A C22A O22A -116(11) . . . . ?
C6A Mo1A C22A O22A 179(100) . . . . ?
C2A Mo1A C22A O22A -65(11) . . . . ?
C1A Mo1A C22A O22A 165(8) . . . . ?
C22B Mo1B C1B C2B 141(3) . . . . ?
C21B Mo1B C1B C2B -153.7(5) . . . . ?
C20B Mo1B C1B C2B -65.3(6) . . . . ?
C5B Mo1B C1B C2B 93.4(5) . . . . ?
C6B Mo1B C1B C2B 122.7(6) . . . . ?
C4B Mo1B C1B C2B 57.2(5) . . . . ?
C3B Mo1B C1B C2B 25.7(4) . . . . ?
C22B Mo1B C1B C7B 15(3) . . . . ?
C21B Mo1B C1B C7B 81.0(5) . . . . ?
C20B Mo1B C1B C7B 169.3(5) . . . . ?
C5B Mo1B C1B C7B -31.9(5) . . . . ?
C6B Mo1B C1B C7B -2.7(5) . . . . ?
C4B Mo1B C1B C7B -68.1(5) . . . . ?
C3B Mo1B C1B C7B -99.6(6) . . . . ?
C2B Mo1B C1B C7B -125.3(7) . . . . ?
C22B Mo1B C1B C8B -110(3) . . . . ?
C21B Mo1B C1B C8B -44.5(7) . . . . ?
C20B Mo1B C1B C8B 43.8(7) . . . . ?
C5B Mo1B C1B C8B -157.4(7) . . . . ?
C6B Mo1B C1B C8B -128.2(7) . . . . ?
C4B Mo1B C1B C8B 166.4(7) . . . . ?
C3B Mo1B C1B C8B 134.9(7) . . . . ?
C2B Mo1B C1B C8B 109.1(8) . . . . ?
C7B C1B C2B C3B 17.9(13) . . . . ?
C8B C1B C2B C3B -170.4(8) . . . . ?
Mo1B C1B C2B C3B -57.7(8) . . . . ?
C7B C1B C2B Mo1B 75.5(7) . . . . ?
C8B C1B C2B Mo1B -112.7(7) . . . . ?
C22B Mo1B C2B C1B -169.3(8) . . . . ?
C21B Mo1B C2B C1B 31.1(6) . . . . ?
C20B Mo1B C2B C1B 118.5(6) . . . . ?
C5B Mo1B C2B C1B -82.4(5) . . . . ?
C6B Mo1B C2B C1B -47.7(5) . . . . ?
C4B Mo1B C2B C1B -113.1(5) . . . . ?
C3B Mo1B C2B C1B -138.0(7) . . . . ?
C22B Mo1B C2B C3B -31.2(10) . . . . ?
C21B Mo1B C2B C3B 169.1(5) . . . . ?
C20B Mo1B C2B C3B -103.5(6) . . . . ?
C5B Mo1B C2B C3B 55.6(5) . . . . ?
C6B Mo1B C2B C3B 90.4(5) . . . . ?
C4B Mo1B C2B C3B 24.9(5) . . . . ?
C1B Mo1B C2B C3B 138.0(7) . . . . ?
C1B C2B C3B C4B 9.3(14) . . . . ?
Mo1B C2B C3B C4B -51.9(8) . . . . ?
C1B C2B C3B C12B -172.2(8) . . . . ?
Mo1B C2B C3B C12B 126.7(7) . . . . ?
C1B C2B C3B Mo1B 61.2(8) . . . . ?
C22B Mo1B C3B C4B -58.4(7) . . . . ?
C21B Mo1B C3B C4B 114.9(9) . . . . ?
C20B Mo1B C3B C4B -143.7(6) . . . . ?
C5B Mo1B C3B C4B 21.3(5) . . . . ?
C6B Mo1B C3B C4B 53.4(6) . . . . ?
C2B Mo1B C3B C4B 137.4(8) . . . . ?
C1B Mo1B C3B C4B 113.5(6) . . . . ?
C22B Mo1B C3B C2B 164.2(5) . . . . ?
C21B Mo1B C3B C2B -22.5(10) . . . . ?
C20B Mo1B C3B C2B 78.9(5) . . . . ?
C5B Mo1B C3B C2B -116.1(5) . . . . ?
C6B Mo1B C3B C2B -84.0(5) . . . . ?
C4B Mo1B C3B C2B -137.4(8) . . . . ?
C1B Mo1B C3B C2B -23.9(4) . . . . ?
C22B Mo1B C3B C12B 54.6(9) . . . . ?
C21B Mo1B C3B C12B -132.1(9) . . . . ?
C20B Mo1B C3B C12B -30.7(8) . . . . ?
C5B Mo1B C3B C12B 134.3(9) . . . . ?
C6B Mo1B C3B C12B 166.4(8) . . . . ?
C4B Mo1B C3B C12B 113.0(10) . . . . ?
C2B Mo1B C3B C12B -109.6(10) . . . . ?
C1B Mo1B C3B C12B -133.5(9) . . . . ?
C2B C3B C4B C5B 6.3(15) . . . . ?
C12B C3B C4B C5B -172.3(8) . . . . ?
Mo1B C3B C4B C5B -45.7(9) . . . . ?
C2B C3B C4B Mo1B 51.9(8) . . . . ?
C12B C3B C4B Mo1B -126.6(7) . . . . ?
C22B Mo1B C4B C3B 131.7(6) . . . . ?
C21B Mo1B C4B C3B -132.9(7) . . . . ?
C20B Mo1B C4B C3B 45.0(7) . . . . ?
C5B Mo1B C4B C3B -145.3(8) . . . . ?
C6B Mo1B C4B C3B -117.5(6) . . . . ?
C2B Mo1B C4B C3B -25.8(5) . . . . ?
C1B Mo1B C4B C3B -56.1(5) . . . . ?
C22B Mo1B C4B C5B -83.0(6) . . . . ?
C21B Mo1B C4B C5B 12.4(9) . . . . ?
C20B Mo1B C4B C5B -169.7(5) . . . . ?
C6B Mo1B C4B C5B 27.8(5) . . . . ?
C3B Mo1B C4B C5B 145.3(8) . . . . ?
C2B Mo1B C4B C5B 119.5(6) . . . . ?
C1B Mo1B C4B C5B 89.2(5) . . . . ?
C3B C4B C5B C6B -10.0(15) . . . . ?
Mo1B C4B C5B C6B -56.4(8) . . . . ?
C3B C4B C5B C16B 171.7(8) . . . . ?
Mo1B C4B C5B C16B 125.2(7) . . . . ?
C3B C4B C5B Mo1B 46.4(9) . . . . ?
C22B Mo1B C5B C6B -126.3(6) . . . . ?
C21B Mo1B C5B C6B -40.4(6) . . . . ?
C20B Mo1B C5B C6B 156.3(9) . . . . ?
C4B Mo1B C5B C6B 132.6(7) . . . . ?
C3B Mo1B C5B C6B 112.2(5) . . . . ?
C2B Mo1B C5B C6B 80.8(5) . . . . ?
C1B Mo1B C5B C6B 48.0(5) . . . . ?
C22B Mo1B C5B C4B 101.1(6) . . . . ?
C21B Mo1B C5B C4B -173.0(5) . . . . ?
C20B Mo1B C5B C4B 23.7(11) . . . . ?
C6B Mo1B C5B C4B -132.6(7) . . . . ?
C3B Mo1B C5B C4B -20.4(5) . . . . ?
C2B Mo1B C5B C4B -51.8(5) . . . . ?
C1B Mo1B C5B C4B -84.6(5) . . . . ?
C22B Mo1B C5B C16B -10.2(8) . . . . ?
C21B Mo1B C5B C16B 75.8(8) . . . . ?
C20B Mo1B C5B C16B -87.6(11) . . . . ?
C6B Mo1B C5B C16B 116.1(9) . . . . ?
C4B Mo1B C5B C16B -111.3(9) . . . . ?
C3B Mo1B C5B C16B -131.7(8) . . . . ?
C2B Mo1B C5B C16B -163.1(8) . . . . ?
C1B Mo1B C5B C16B 164.1(8) . . . . ?
C4B C5B C6B C7B -34.4(14) . . . . ?
C16B C5B C6B C7B 143.9(8) . . . . ?
Mo1B C5B C6B C7B -90.8(8) . . . . ?
C4B C5B C6B Mo1B 56.4(8) . . . . ?
C16B C5B C6B Mo1B -125.3(8) . . . . ?
C22B Mo1B C6B C5B 60.7(6) . . . . ?
C21B Mo1B C6B C5B 143.3(5) . . . . ?
C20B Mo1B C6B C5B -149.4(12) . . . . ?
C4B Mo1B C6B C5B -28.6(5) . . . . ?
C3B Mo1B C6B C5B -58.8(5) . . . . ?
C2B Mo1B C6B C5B -94.5(5) . . . . ?
C1B Mo1B C6B C5B -121.9(6) . . . . ?
C22B Mo1B C6B C7B -174.7(6) . . . . ?
C21B Mo1B C6B C7B -92.1(6) . . . . ?
C20B Mo1B C6B C7B -24.8(15) . . . . ?
C5B Mo1B C6B C7B 124.6(8) . . . . ?
C4B Mo1B C6B C7B 96.0(6) . . . . ?
C3B Mo1B C6B C7B 65.9(5) . . . . ?
C2B Mo1B C6B C7B 30.2(5) . . . . ?
C1B Mo1B C6B C7B 2.7(5) . . . . ?
C5B C6B C7B C1B 71.8(11) . . . . ?
Mo1B C6B C7B C1B -4.1(7) . . . . ?
C5B C6B C7B C7A -62.1(10) . . . . ?
Mo1B C6B C7B C7A -138.0(5) . . . . ?
C2B C1B C7B C6B -58.5(10) . . . . ?
C8B C1B C7B C6B 129.9(8) . . . . ?
Mo1B C1B C7B C6B 3.7(6) . . . . ?
C2B C1B C7B C7A 65.9(10) . . . . ?
C8B C1B C7B C7A -105.8(9) . . . . ?
Mo1B C1B C7B C7A 128.1(6) . . . . ?
C1A C7A C7B C6B 166.7(7) . . . . ?
C6A C7A C7B C6B -69.0(7) . . . . ?
C1A C7A C7B C1B 42.1(11) . . . . ?
C6A C7A C7B C1B 166.3(7) . . . . ?
C2B C1B C8B C11B 42.0(11) . . . . ?
C7B C1B C8B C11B -145.9(8) . . . . ?
Mo1B C1B C8B C11B -34.7(10) . . . . ?
C2B C1B C8B C10B -76.4(10) . . . . ?
C7B C1B C8B C10B 95.7(9) . . . . ?
Mo1B C1B C8B C10B -153.2(6) . . . . ?
C2B C1B C8B C9B 164.4(8) . . . . ?
C7B C1B C8B C9B -23.6(11) . . . . ?
Mo1B C1B C8B C9B 87.6(9) . . . . ?
C4B C3B C12B C13B 15.6(12) . . . . ?
C2B C3B C12B C13B -163.1(8) . . . . ?
Mo1B C3B C12B C13B -74.8(11) . . . . ?
C4B C3B C12B C14B -106.2(11) . . . . ?
C2B C3B C12B C14B 75.1(12) . . . . ?
Mo1B C3B C12B C14B 163.3(9) . . . . ?
C4B C3B C12B C15B 133.2(10) . . . . ?
C2B C3B C12B C15B -45.5(11) . . . . ?
Mo1B C3B C12B C15B 42.8(12) . . . . ?
C6B C5B C16B C17B 151.9(9) . . . . ?
C4B C5B C16B C17B -29.8(12) . . . . ?
Mo1B C5B C16B C17B 59.5(11) . . . . ?
C6B C5B C16B C18B 28.9(12) . . . . ?
C4B C5B C16B C18B -152.7(8) . . . . ?
Mo1B C5B C16B C18B -63.5(10) . . . . ?
C6B C5B C16B C19B -90.3(10) . . . . ?
C4B C5B C16B C19B 88.0(10) . . . . ?
Mo1B C5B C16B C19B 177.3(6) . . . . ?
C22B Mo1B C20B O20B 7(15) . . . . ?
C21B Mo1B C20B O20B -78(15) . . . . ?
C5B Mo1B C20B O20B 86(15) . . . . ?
C6B Mo1B C20B O20B -145(14) . . . . ?
C4B Mo1B C20B O20B 103(15) . . . . ?
C3B Mo1B C20B O20B 126(15) . . . . ?
C2B Mo1B C20B O20B 161(15) . . . . ?
C1B Mo1B C20B O20B -170(15) . . . . ?
C22B Mo1B C21B O21B 96(21) . . . . ?
C20B Mo1B C21B O21B 178(100) . . . . ?
C5B Mo1B C21B O21B 4(21) . . . . ?
C6B Mo1B C21B O21B -18(21) . . . . ?
C4B Mo1B C21B O21B -4(21) . . . . ?
C3B Mo1B C21B O21B -79(21) . . . . ?
C2B Mo1B C21B O21B -94(21) . . . . ?
C1B Mo1B C21B O21B -77(21) . . . . ?
C21B Mo1B C22B O22B 74(10) . . . . ?
C20B Mo1B C22B O22B -14(10) . . . . ?
C5B Mo1B C22B O22B -173(10) . . . . ?
C6B Mo1B C22B O22B 157(10) . . . . ?
C4B Mo1B C22B O22B -137(10) . . . . ?
C3B Mo1B C22B O22B -108(10) . . . . ?
C2B Mo1B C22B O22B -88(11) . . . . ?
C1B Mo1B C22B O22B 141(9) . . . . ?
